data_7159288
loop_
_publ_author_name
'Singh, Manjeet'
'Kumar, Manish'
'Nalawade, Sachin A.'
'Puneeth Kumar, DRGKoppalu R'
'Gopi, Hosahudya N.'

_publ_section_title
;
 Cyclization of <i>N</i>-Boc-(<i>E</i>)-&#x3b1;,&#x3b2;-unsaturated
 &#x3b3;-amino acid active esters into
 <i>N</i>-Boc-(<i>Z</i>)-&#x3b1;,&#x3b2;-unsaturated &#x3b3;-lactams
 through <i>E</i> &#x2192; <i>Z</i> isomerization.
;
_journal_issue 18
_journal_name_full 'Organic &amp; biomolecular chemistry'
_journal_page_first 3766
_journal_page_last 3769
_journal_paper_doi 10.1039/d3ob00127j
_journal_volume 21
_journal_year 2023
_chemical_formula_moiety C15
_chemical_formula_sum 'C15 H17 N O3'
_chemical_formula_weight 259.30
_space_group_crystal_system monoclinic
_space_group_IT_number 14
_space_group_name_Hall '-P 2ybc'
_space_group_name_H-M_alt 'P 1 21/c 1'
_atom_sites_solution_hydrogens geom
_audit_creation_method SHELXL-2018/3
_audit_update_record
;
2022-10-11 deposited with the CCDC.	2023-04-14 downloaded from the CCDC.
;
_cell_angle_alpha 90
_cell_angle_beta 91.668(6)
_cell_angle_gamma 90
_cell_formula_units_Z 4
_cell_length_a 6.2063(11)
_cell_length_b 13.323(3)
_cell_length_c 16.945(3)
_cell_measurement_reflns_used 3346
_cell_measurement_temperature 150(2)
_cell_measurement_theta_max 22.91
_cell_measurement_theta_min 2.40
_cell_volume 1400.5(5)
_computing_cell_refinement 'Bruker SAINT'
_computing_data_collection 'Bruker APEX2'
_computing_data_reduction 'Bruker SAINT'
_computing_molecular_graphics 'Bruker SHELXTL'
_computing_publication_material 'Bruker SHELXTL'
_computing_structure_refinement 'SHELXL-2018/3 (Sheldrick, 2018)'
_computing_structure_solution 'SHELXT 2014/5 (Sheldrick, 2014)'
_diffrn_ambient_temperature 150(2)
_diffrn_measured_fraction_theta_full 1.000
_diffrn_measured_fraction_theta_max 0.998
_diffrn_measurement_device_type 'Bruker APEX-II CCD'
_diffrn_measurement_method '\f and \w scans'
_diffrn_radiation_type MoK\a
_diffrn_radiation_wavelength 0.71073
_diffrn_reflns_av_R_equivalents 0.0525
_diffrn_reflns_av_unetI/netI 0.0407
_diffrn_reflns_Laue_measured_fraction_full 1.000
_diffrn_reflns_Laue_measured_fraction_max 0.998
_diffrn_reflns_limit_h_max 8
_diffrn_reflns_limit_h_min -8
_diffrn_reflns_limit_k_max 15
_diffrn_reflns_limit_k_min -17
_diffrn_reflns_limit_l_max 22
_diffrn_reflns_limit_l_min -22
_diffrn_reflns_number 20800
_diffrn_reflns_point_group_measured_fraction_full 1.000
_diffrn_reflns_point_group_measured_fraction_max 0.998
_diffrn_reflns_theta_full 25.242
_diffrn_reflns_theta_max 28.380
_diffrn_reflns_theta_min 1.945
_exptl_absorpt_coefficient_mu 0.086
_exptl_crystal_colour Colourless
_exptl_crystal_density_diffrn 1.230
_exptl_crystal_description Needle
_exptl_crystal_F_000 552
_refine_diff_density_max 0.232
_refine_diff_density_min -0.215
_refine_diff_density_rms 0.044
_refine_ls_extinction_coef 0.0053(13)
_refine_ls_extinction_expression Fc^*^=kFc[1+0.001xFc^2^\l^3^/sin(2\q)]^-1/4^
_refine_ls_extinction_method 'SHELXL-2018/3 (Sheldrick 2018)'
_refine_ls_goodness_of_fit_ref 1.022
_refine_ls_hydrogen_treatment constr
_refine_ls_matrix_type full
_refine_ls_number_parameters 176
_refine_ls_number_reflns 3509
_refine_ls_number_restraints 0
_refine_ls_restrained_S_all 1.022
_refine_ls_R_factor_all 0.0667
_refine_ls_R_factor_gt 0.0416
_refine_ls_shift/su_max 0.000
_refine_ls_shift/su_mean 0.000
_refine_ls_structure_factor_coef Fsqd
_refine_ls_weighting_details 'w=1/[\s^2^(Fo^2^)+(0.0400P)^2^+0.3889P] where P=(Fo^2^+2Fc^2^)/3'
_refine_ls_weighting_scheme calc
_refine_ls_wR_factor_gt 0.0915
_refine_ls_wR_factor_ref 0.1036
_reflns_Friedel_coverage 0.000
_reflns_number_gt 2549
_reflns_number_total 3509
_reflns_threshold_expression 'I > 2\s(I)'
_cod_data_source_file d3ob00127j2.cif
_cod_data_source_block 2g
_cod_depositor_comments 'Adding full bibliography for 7159285--7159290.cif.'
_cod_original_cell_volume 1400.6(4)
_cod_original_sg_symbol_H-M 'P 21/c'
_cod_database_code 7159288
_shelx_shelxl_version_number 2018/3
_shelx_space_group_comment
;
The symmetry employed for this shelxl refinement is uniquely defined
by the following loop, which should always be used as a source of
symmetry information in preference to the above space-group names.
They are only intended as comments.
;

loop_
_space_group_symop_operation_xyz
'x, y, z'
'-x, y+1/2, -z+1/2'
'-x, -y, -z'
'x, -y-1/2, z-1/2'

loop_
_atom_site_label
_atom_site_type_symbol
_atom_site_fract_x
_atom_site_fract_y
_atom_site_fract_z
_atom_site_U_iso_or_equiv
_atom_site_adp_type
_atom_site_occupancy
_atom_site_site_symmetry_order
_atom_site_calc_flag
_atom_site_refinement_flags_posn
_atom_site_refinement_flags_adp
_atom_site_refinement_flags_occupancy
_atom_site_disorder_assembly
_atom_site_disorder_group
O1 O 0.32765(13) 0.61103(7) 0.31144(5) 0.0220(2) Uani 1 1 d . . . . .
O2 O -0.02826(14) 0.61718(8) 0.27603(5) 0.0263(2) Uani 1 1 d . . . . .
O3 O -0.08508(15) 0.55593(8) 0.11638(6) 0.0325(3) Uani 1 1 d . . . . .
N1 N 0.22195(16) 0.54110(8) 0.19857(6) 0.0196(2) Uani 1 1 d . . . . .
C5 C 0.1550(2) 0.59358(10) 0.26479(7) 0.0191(3) Uani 1 1 d . . . . .
C10 C 0.4829(2) 0.41375(10) 0.25204(7) 0.0197(3) Uani 1 1 d . . . . .
C2 C 0.3038(2) 0.64367(11) 0.39430(7) 0.0239(3) Uani 1 1 d . . . . .
C6 C 0.0992(2) 0.52822(10) 0.12857(8) 0.0226(3) Uani 1 1 d . . . . .
C9 C 0.4389(2) 0.49773(10) 0.19260(7) 0.0206(3) Uani 1 1 d . . . . .
H9 H 0.547971 0.550474 0.199171 0.025 Uiso 1 1 calc R U . . .
C15 C 0.3271(2) 0.34194(10) 0.26761(8) 0.0246(3) Uani 1 1 d . . . . .
H15 H 0.193472 0.344922 0.241406 0.030 Uiso 1 1 calc R U . . .
C8 C 0.4325(2) 0.46085(10) 0.10888(8) 0.0248(3) Uani 1 1 d . . . . .
H8 H 0.548420 0.430646 0.084669 0.030 Uiso 1 1 calc R U . . .
C7 C 0.2425(2) 0.47640(11) 0.07361(8) 0.0261(3) Uani 1 1 d . . . . .
H7 H 0.204889 0.457626 0.022174 0.031 Uiso 1 1 calc R U . . .
C13 C 0.5691(2) 0.26020(11) 0.35999(8) 0.0287(3) Uani 1 1 d . . . . .
H13 H 0.597617 0.209517 0.396567 0.034 Uiso 1 1 calc R U . . .
C11 C 0.6833(2) 0.40716(11) 0.29023(8) 0.0251(3) Uani 1 1 d . . . . .
H11 H 0.789072 0.454502 0.280115 0.030 Uiso 1 1 calc R U . . .
C14 C 0.3690(2) 0.26595(11) 0.32180(8) 0.0280(3) Uani 1 1 d . . . . .
H14 H 0.263042 0.218930 0.332512 0.034 Uiso 1 1 calc R U . . .
C12 C 0.7261(2) 0.33001(11) 0.34353(8) 0.0293(3) Uani 1 1 d . . . . .
H12 H 0.861457 0.325322 0.368304 0.035 Uiso 1 1 calc R U . . .
C1 C 0.1784(2) 0.74135(12) 0.39840(9) 0.0321(3) Uani 1 1 d . . . . .
H1A H 0.231648 0.787685 0.360204 0.048 Uiso 1 1 calc R U . . .
H1B H 0.195996 0.769619 0.450304 0.048 Uiso 1 1 calc R U . . .
H1C H 0.028391 0.728496 0.387294 0.048 Uiso 1 1 calc R U . . .
C3 C 0.5367(2) 0.65849(13) 0.42092(9) 0.0357(4) Uani 1 1 d . . . . .
H3A H 0.615087 0.597252 0.413535 0.054 Uiso 1 1 calc R U . . .
H3B H 0.543085 0.676626 0.475770 0.054 Uiso 1 1 calc R U . . .
H3C H 0.599525 0.710984 0.390337 0.054 Uiso 1 1 calc R U . . .
C4 C 0.1980(3) 0.55886(13) 0.43857(9) 0.0390(4) Uani 1 1 d . . . . .
H4A H 0.053608 0.549258 0.418067 0.059 Uiso 1 1 calc R U . . .
H4B H 0.194165 0.575383 0.493653 0.059 Uiso 1 1 calc R U . . .
H4C H 0.279133 0.498242 0.432007 0.059 Uiso 1 1 calc R U . . .

loop_
_atom_site_aniso_label
_atom_site_aniso_U_11
_atom_site_aniso_U_22
_atom_site_aniso_U_33
_atom_site_aniso_U_23
_atom_site_aniso_U_13
_atom_site_aniso_U_12
O1 0.0187(5) 0.0303(5) 0.0170(4) -0.0026(4) -0.0005(3) -0.0017(4)
O2 0.0201(5) 0.0317(6) 0.0272(5) -0.0056(4) 0.0009(4) 0.0021(4)
O3 0.0231(5) 0.0468(7) 0.0272(5) -0.0079(5) -0.0053(4) 0.0076(5)
N1 0.0164(5) 0.0239(6) 0.0185(5) -0.0020(5) -0.0003(4) 0.0018(4)
C5 0.0197(6) 0.0181(6) 0.0194(6) 0.0016(5) 0.0004(5) -0.0019(5)
C10 0.0196(6) 0.0213(7) 0.0183(6) -0.0024(5) 0.0008(5) 0.0018(5)
C2 0.0267(7) 0.0295(8) 0.0156(6) -0.0018(6) 0.0010(5) -0.0040(6)
C6 0.0212(7) 0.0248(7) 0.0217(7) -0.0006(6) -0.0015(5) 0.0004(5)
C9 0.0172(6) 0.0223(7) 0.0223(7) -0.0005(5) 0.0014(5) 0.0002(5)
C15 0.0212(7) 0.0244(7) 0.0281(7) -0.0018(6) -0.0008(5) -0.0018(5)
C8 0.0266(7) 0.0260(7) 0.0222(7) 0.0011(6) 0.0059(5) 0.0037(6)
C7 0.0287(7) 0.0308(8) 0.0189(7) -0.0025(6) 0.0009(5) 0.0034(6)
C13 0.0413(9) 0.0232(7) 0.0217(7) 0.0007(6) 0.0011(6) 0.0065(6)
C11 0.0222(7) 0.0278(7) 0.0250(7) -0.0009(6) -0.0015(5) -0.0020(6)
C14 0.0329(8) 0.0210(7) 0.0304(8) 0.0003(6) 0.0049(6) -0.0031(6)
C12 0.0284(7) 0.0338(8) 0.0252(7) -0.0016(6) -0.0067(6) 0.0062(6)
C1 0.0327(8) 0.0326(8) 0.0310(8) -0.0092(7) 0.0005(6) -0.0031(6)
C3 0.0306(8) 0.0507(10) 0.0255(7) -0.0075(7) -0.0060(6) 0.0001(7)
C4 0.0540(11) 0.0392(9) 0.0239(8) 0.0063(7) 0.0029(7) -0.0112(8)

loop_
_atom_type_symbol
_atom_type_description
_atom_type_scat_dispersion_real
_atom_type_scat_dispersion_imag
_atom_type_scat_source
C C 0.0033 0.0016 'International Tables Vol C Tables 4.2.6.8 and 6.1.1.4'
H H 0.0000 0.0000 'International Tables Vol C Tables 4.2.6.8 and 6.1.1.4'
N N 0.0061 0.0033 'International Tables Vol C Tables 4.2.6.8 and 6.1.1.4'
O O 0.0106 0.0060 'International Tables Vol C Tables 4.2.6.8 and 6.1.1.4'

loop_
_geom_angle_atom_site_label_1
_geom_angle_atom_site_label_2
_geom_angle_atom_site_label_3
_geom_angle
_geom_angle_site_symmetry_1
_geom_angle_site_symmetry_3
_geom_angle_publ_flag
C5 O1 C2 120.82(10) . . ?
C5 N1 C6 125.08(11) . . ?
C5 N1 C9 123.12(10) . . ?
C6 N1 C9 111.70(10) . . ?
O2 C5 O1 127.51(12) . . ?
O2 C5 N1 124.36(12) . . ?
O1 C5 N1 108.13(10) . . ?
C11 C10 C15 119.11(12) . . ?
C11 C10 C9 119.69(12) . . ?
C15 C10 C9 121.19(11) . . ?
O1 C2 C3 101.51(10) . . ?
O1 C2 C4 107.86(11) . . ?
C3 C2 C4 111.91(13) . . ?
O1 C2 C1 111.13(11) . . ?
C3 C2 C1 111.12(12) . . ?
C4 C2 C1 112.71(13) . . ?
O3 C6 N1 126.38(12) . . ?
O3 C6 C7 128.04(12) . . ?
N1 C6 C7 105.57(11) . . ?
N1 C9 C8 101.22(10) . . ?
N1 C9 C10 112.93(10) . . ?
C8 C9 C10 112.55(11) . . ?
N1 C9 H9 109.9 . . ?
C8 C9 H9 109.9 . . ?
C10 C9 H9 109.9 . . ?
C14 C15 C10 120.65(13) . . ?
C14 C15 H15 119.7 . . ?
C10 C15 H15 119.7 . . ?
C7 C8 C9 111.98(12) . . ?
C7 C8 H8 124.0 . . ?
C9 C8 H8 124.0 . . ?
C8 C7 C6 109.48(12) . . ?
C8 C7 H7 125.3 . . ?
C6 C7 H7 125.3 . . ?
C12 C13 C14 119.76(13) . . ?
C12 C13 H13 120.1 . . ?
C14 C13 H13 120.1 . . ?
C10 C11 C12 120.14(13) . . ?
C10 C11 H11 119.9 . . ?
C12 C11 H11 119.9 . . ?
C13 C14 C15 119.88(13) . . ?
C13 C14 H14 120.1 . . ?
C15 C14 H14 120.1 . . ?
C13 C12 C11 120.44(13) . . ?
C13 C12 H12 119.8 . . ?
C11 C12 H12 119.8 . . ?
C2 C1 H1A 109.5 . . ?
C2 C1 H1B 109.5 . . ?
H1A C1 H1B 109.5 . . ?
C2 C1 H1C 109.5 . . ?
H1A C1 H1C 109.5 . . ?
H1B C1 H1C 109.5 . . ?
C2 C3 H3A 109.5 . . ?
C2 C3 H3B 109.5 . . ?
H3A C3 H3B 109.5 . . ?
C2 C3 H3C 109.5 . . ?
H3A C3 H3C 109.5 . . ?
H3B C3 H3C 109.5 . . ?
C2 C4 H4A 109.5 . . ?
C2 C4 H4B 109.5 . . ?
H4A C4 H4B 109.5 . . ?
C2 C4 H4C 109.5 . . ?
H4A C4 H4C 109.5 . . ?
H4B C4 H4C 109.5 . . ?

loop_
_geom_bond_atom_site_label_1
_geom_bond_atom_site_label_2
_geom_bond_distance
_geom_bond_site_symmetry_2
_geom_bond_publ_flag
O1 C5 1.3333(15) . ?
O1 C2 1.4815(15) . ?
O2 C5 1.2007(15) . ?
O3 C6 1.2138(16) . ?
N1 C5 1.3957(16) . ?
N1 C6 1.4014(17) . ?
N1 C9 1.4712(16) . ?
C10 C11 1.3881(18) . ?
C10 C15 1.3910(18) . ?
C10 C9 1.5247(18) . ?
C2 C3 1.5146(19) . ?
C2 C4 1.516(2) . ?
C2 C1 1.519(2) . ?
C6 C7 1.4774(19) . ?
C9 C8 1.5008(18) . ?
C9 H9 0.9800 . ?
C15 C14 1.386(2) . ?
C15 H15 0.9300 . ?
C8 C7 1.3229(19) . ?
C8 H8 0.9300 . ?
C7 H7 0.9300 . ?
C13 C12 1.381(2) . ?
C13 C14 1.386(2) . ?
C13 H13 0.9300 . ?
C11 C12 1.389(2) . ?
C11 H11 0.9300 . ?
C14 H14 0.9300 . ?
C12 H12 0.9300 . ?
C1 H1A 0.9600 . ?
C1 H1B 0.9600 . ?
C1 H1C 0.9600 . ?
C3 H3A 0.9600 . ?
C3 H3B 0.9600 . ?
C3 H3C 0.9600 . ?
C4 H4A 0.9600 . ?
C4 H4B 0.9600 . ?
C4 H4C 0.9600 . ?
